data_4116518
loop_
_publ_author_name
'Paul-Michael Pellny'
'Frank G. Kirchbauer'
'Vladimir V. Burlakov'
'Wolfgang Baumann'
'Anke Spannenberg'
'Uwe Rosenthal'

_publ_section_title
;
 Reactivity of Permethylzirconocene and Permethyltitanocene toward
 Disubstituted 1,3-Butadiynes: \h4- vs \h2-Complexation or C-C Coupling
 with the Permethyltitanocene
;
_journal_name_full 'Journal of the American Chemical Society'
_journal_page_first 8313
_journal_page_last 8323
_journal_paper_doi 10.1021/ja991046z
_journal_volume 121
_journal_year 1999
_chemical_formula_sum 'C32 H48 O4 Si2 Zr'
_chemical_formula_weight 644.10
_chemical_name_systematic
; 
 ? 
;
_space_group_IT_number 70
_symmetry_cell_setting orthorhombic
_symmetry_space_group_name_Hall '-F 2uv 2vw'
_symmetry_space_group_name_H-M 'F d d d :2'
_atom_sites_solution_hydrogens geom
_atom_sites_solution_primary direct
_atom_sites_solution_secondary difmap
_audit_creation_method SHELXL
_cell_angle_alpha 90.00
_cell_angle_beta 90.00
_cell_angle_gamma 90.00
_cell_formula_units_Z 16
_cell_length_a 17.104(3)
_cell_length_b 17.173(3)
_cell_length_c 48.170(10)
_cell_measurement_reflns_used 5000
_cell_measurement_temperature 293(2)
_cell_measurement_theta_max 20
_cell_measurement_theta_min 4
_cell_volume 14149(5)
_computing_cell_refinement STOE-CELL
_computing_data_collection STOE-EXPOSE
_computing_data_reduction STOE-INTEGRATE
_computing_molecular_graphics XP
_computing_publication_material SHELXL-93
_computing_structure_refinement 'SHELXL-93 (Sheldrick, 1993)'
_computing_structure_solution 'SHELXS-86 (Sheldrick, 1990)'
_diffrn_ambient_temperature 293(2)
_diffrn_measurement_device STOE-IPDS
_diffrn_measurement_method 'LASER SCANNED IMAGING PLATE'
_diffrn_radiation_monochromator graphite
_diffrn_radiation_source 'fine-focus sealed tube'
_diffrn_radiation_type MoK\a
_diffrn_radiation_wavelength 0.71073
_diffrn_reflns_av_R_equivalents 0.0395
_diffrn_reflns_av_sigmaI/netI 0.0366
_diffrn_reflns_limit_h_max 18
_diffrn_reflns_limit_h_min -19
_diffrn_reflns_limit_k_max 19
_diffrn_reflns_limit_k_min -19
_diffrn_reflns_limit_l_max 55
_diffrn_reflns_limit_l_min -16
_diffrn_reflns_number 10158
_diffrn_reflns_theta_max 24.33
_diffrn_reflns_theta_min 1.73
_diffrn_standards_interval_time 360
_diffrn_standards_number 50-200
_exptl_absorpt_coefficient_mu 0.409
_exptl_absorpt_correction_type 'MEAN IMAGING PLATE INTENSITY METHOD'
_exptl_crystal_colour YELLOW
_exptl_crystal_density_diffrn 1.209
_exptl_crystal_description PRISM
_exptl_crystal_F_000 5440
_exptl_crystal_size_max 0.5
_exptl_crystal_size_mid 0.4
_exptl_crystal_size_min 0.4
_refine_diff_density_max 0.274
_refine_diff_density_min -0.763
_refine_diff_density_rms 0.066
_refine_ls_extinction_method none
_refine_ls_goodness_of_fit_all 0.976
_refine_ls_goodness_of_fit_obs 1.054
_refine_ls_matrix_type full
_refine_ls_number_parameters 177
_refine_ls_number_reflns 2848
_refine_ls_number_restraints 0
_refine_ls_restrained_S_all 0.976
_refine_ls_restrained_S_obs 1.054
_refine_ls_R_factor_all 0.0458
_refine_ls_R_factor_obs 0.0345
_refine_ls_shift/esd_max 0.000
_refine_ls_shift/esd_mean 0.000
_refine_ls_structure_factor_coef Fsqd
_refine_ls_weighting_details 'w=1/[\s^2^(Fo^2^)+(0.0643P)^2^+0.0000P] where P=(Fo^2^+2Fc^2^)/3'
_refine_ls_weighting_scheme calc
_refine_ls_wR_factor_all 0.0925
_refine_ls_wR_factor_obs 0.0886
_reflns_number_observed 2275
_reflns_number_total 2848
_reflns_observed_criterion >2sigma(I)
_cod_data_source_file ja991046z_6.cif
_cod_data_source_block 206
_cod_depositor_comments
;
The following automatic conversions were performed:

'_refine_ls_weighting_scheme' value 'calc
w=1/[\s^2^(Fo^2^)+(0.0643P)^2^+0.0000P] where P=(Fo^2^+2Fc^2^)/3' was
changed to 'calc'. New tag '_refine_ls_weighting_details' was
created. The value of the new tag was set to
'w=1/[\s^2^(Fo^2^)+(0.0643P)^2^+0.0000P] where P=(Fo^2^+2Fc^2^)/3'.

Automatic conversion script
Id: cif_fix_values 3143 2015-03-26 13:38:13Z robertas 
;
_cod_original_cell_volume 14148.8(46)
_cod_original_sg_symbol_H-M 'F d d d'
_cod_database_code 4116518

loop_
_symmetry_equiv_pos_as_xyz
'x, y, z'
'-x+3/4, -y+3/4, z'
'-x+3/4, y, -z+3/4'
'x, -y+3/4, -z+3/4'
'x, y+1/2, z+1/2'
'-x+3/4, -y+5/4, z+1/2'
'-x+3/4, y+1/2, -z+5/4'
'x, -y+5/4, -z+5/4'
'x+1/2, y, z+1/2'
'-x+5/4, -y+3/4, z+1/2'
'-x+5/4, y, -z+5/4'
'x+1/2, -y+3/4, -z+5/4'
'x+1/2, y+1/2, z'
'-x+5/4, -y+5/4, z'
'-x+5/4, y+1/2, -z+3/4'
'x+1/2, -y+5/4, -z+3/4'
'-x, -y, -z'
'x-3/4, y-3/4, -z'
'x-3/4, -y, z-3/4'
'-x, y-3/4, z-3/4'
'-x, -y+1/2, -z+1/2'
'x-3/4, y-1/4, -z+1/2'
'x-3/4, -y+1/2, z-1/4'
'-x, y-1/4, z-1/4'
'-x+1/2, -y, -z+1/2'
'x-1/4, y-3/4, -z+1/2'
'x-1/4, -y, z-1/4'
'-x+1/2, y-3/4, z-1/4'
'-x+1/2, -y+1/2, -z'
'x-1/4, y-1/4, -z'
'x-1/4, -y+1/2, z-3/4'
'-x+1/2, y-1/4, z-3/4'

loop_
_atom_site_aniso_label
_atom_site_aniso_U_11
_atom_site_aniso_U_22
_atom_site_aniso_U_33
_atom_site_aniso_U_23
_atom_site_aniso_U_13
_atom_site_aniso_U_12
C1 0.0439(15) 0.036(2) 0.0386(15) -0.0062(11) 0.0077(11) 0.0000(13)
C2 0.055(2) 0.034(2) 0.0359(15) 0.0001(11) -0.0018(12) -0.0003(13)
C3 0.050(2) 0.0343(15) 0.048(2) -0.0076(12) 0.0090(13) -0.0075(13)
C4 0.052(2) 0.040(2) 0.047(2) -0.0113(12) -0.0102(14) -0.0011(13)
C5 0.063(2) 0.036(2) 0.0284(14) -0.0069(11) 0.0027(12) -0.0025(13)
C6 0.130(3) 0.055(2) 0.033(2) -0.0056(14) 0.018(2) 0.001(2)
C7 0.043(2) 0.047(2) 0.0330(14) 0.0029(11) -0.0067(11) -0.0063(13)
C8 0.040(2) 0.048(2) 0.0314(13) 0.0027(11) -0.0073(11) -0.0035(13)
C9 0.092(3) 0.138(4) 0.084(3) 0.006(3) -0.022(2) -0.063(3)
C10 0.083(3) 0.106(3) 0.035(2) -0.001(2) -0.009(2) -0.017(2)
C11 0.103(3) 0.106(4) 0.070(3) 0.016(2) -0.018(2) 0.030(3)
C12 0.050(2) 0.062(2) 0.077(2) -0.013(2) 0.007(2) 0.006(2)
C13 0.075(2) 0.066(2) 0.091(3) -0.016(2) -0.039(2) 0.001(2)
C14 0.0504(14) 0.053(2) 0.0288(13) 0.0002(12) -0.0034(10) -0.0067(15)
C15 0.104(3) 0.046(2) 0.047(2) 0.0109(14) -0.007(2) 0.004(2)
C16 0.074(2) 0.057(2) 0.095(3) -0.015(2) 0.033(2) -0.023(2)
O1 0.0465(10) 0.0506(12) 0.0293(9) 0.0017(8) -0.0040(8) -0.0027(9)
O2 0.0445(13) 0.104(2) 0.0433(12) 0.0043(11) -0.0010(9) 0.0051(12)
Si 0.0488(5) 0.0714(6) 0.0344(4) 0.0066(4) -0.0129(3) -0.0107(4)
Zr 0.0368(2) 0.0328(2) 0.0205(2) 0.000 0.000 -0.0013(2)

loop_
_atom_site_label
_atom_site_type_symbol
_atom_site_fract_x
_atom_site_fract_y
_atom_site_fract_z
_atom_site_U_iso_or_equiv
_atom_site_thermal_displace_type
_atom_site_occupancy
_atom_site_calc_flag
_atom_site_refinement_flags
C1 C 0.3112(2) 0.4999(2) 0.13214(5) 0.0395(6) Uani 1 d .
C2 C 0.3593(2) 0.5218(2) 0.10938(6) 0.0419(7) Uani 1 d .
C3 C 0.4380(2) 0.5104(2) 0.11741(6) 0.0440(7) Uani 1 d .
C4 C 0.4387(2) 0.4794(2) 0.14458(6) 0.0462(7) Uani 1 d .
C5 C 0.3602(2) 0.4741(2) 0.15383(5) 0.0426(7) Uani 1 d .
C6 C 0.3331(3) 0.4639(2) 0.18349(6) 0.0730(11) Uani 1 d .
H6A H 0.3759(3) 0.4460(2) 0.19468(6) 0.110 Uiso 1 calc R
H6B H 0.2915(3) 0.4265(2) 0.18409(6) 0.110 Uiso 1 calc R
H6C H 0.3147(3) 0.5129(2) 0.19053(6) 0.110 Uiso 1 calc R
C7 C 0.2616(2) 0.3882(2) 0.03906(5) 0.0410(6) Uani 1 d .
C8 C 0.2315(2) 0.3920(2) 0.06865(5) 0.0398(6) Uani 1 d .
C9 C 0.1117(3) 0.3251(3) 0.01223(9) 0.105(2) Uani 1 d .
H9A H 0.1350(3) 0.2744(3) 0.01092(9) 0.157 Uiso 1 calc R
H9B H 0.0750(3) 0.3319(3) -0.00266(9) 0.157 Uiso 1 calc R
H9C H 0.0850(3) 0.3300(3) 0.02968(9) 0.157 Uiso 1 calc R
C10 C 0.2438(2) 0.3875(2) -0.02333(6) 0.0748(11) Uani 1 d .
H10A H 0.2652(2) 0.3358(2) -0.02396(6) 0.112 Uiso 1 calc R
H10B H 0.2854(2) 0.4249(2) -0.02441(6) 0.112 Uiso 1 calc R
H10C H 0.2088(2) 0.3947(2) -0.03870(6) 0.112 Uiso 1 calc R
C11 C 0.1467(3) 0.4998(3) 0.01219(9) 0.0931(14) Uani 1 d .
H11A H 0.1191(3) 0.5050(3) 0.02945(9) 0.140 Uiso 1 calc R
H11B H 0.1111(3) 0.5078(3) -0.00295(9) 0.140 Uiso 1 calc R
H11C H 0.1877(3) 0.5380(3) 0.01134(9) 0.140 Uiso 1 calc R
C12 C 0.2235(2) 0.5076(2) 0.13351(7) 0.0633(9) Uani 1 d .
H12A H 0.2042(2) 0.5263(2) 0.11602(7) 0.095 Uiso 1 calc R
H12B H 0.2097(2) 0.5437(2) 0.14791(7) 0.095 Uiso 1 calc R
H12C H 0.2008(2) 0.4577(2) 0.13747(7) 0.095 Uiso 1 calc R
C13 C 0.5121(2) 0.4657(2) 0.16126(8) 0.0774(11) Uani 1 d .
H13A H 0.4986(2) 0.4444(2) 0.17904(8) 0.116 Uiso 1 calc R
H13B H 0.5391(2) 0.5142(2) 0.16380(8) 0.116 Uiso 1 calc R
H13C H 0.5454(2) 0.4299(2) 0.15155(8) 0.116 Uiso 1 calc R
C14 C 0.3381(2) 0.3789(2) 0.03579(5) 0.0440(6) Uani 1 d .
C15 C 0.3322(2) 0.5572(2) 0.08258(6) 0.0660(9) Uani 1 d .
H15A H 0.2761(2) 0.5583(2) 0.08221(6) 0.099 Uiso 1 calc R
H15B H 0.3511(2) 0.5266(2) 0.06730(6) 0.099 Uiso 1 calc R
H15C H 0.3520(2) 0.6093(2) 0.08108(6) 0.099 Uiso 1 calc R
C16 C 0.5088(2) 0.5325(2) 0.10049(8) 0.0751(11) Uani 1 d .
H16A H 0.4923(2) 0.5521(2) 0.08276(8) 0.113 Uiso 1 calc R
H16B H 0.5413(2) 0.4875(2) 0.09783(8) 0.113 Uiso 1 calc R
H16C H 0.5379(2) 0.5720(2) 0.11010(8) 0.113 Uiso 1 calc R
O1 O 0.28238(10) 0.38044(11) 0.08822(3) 0.0421(4) Uani 1 d .
O2 O 0.16212(12) 0.4046(2) 0.07260(4) 0.0640(6) Uani 1 d .
Si Si 0.18951(5) 0.40101(6) 0.00975(2) 0.0515(2) Uani 1 d .
Zr Zr 0.3750 0.3750 0.114755(6) 0.03004(14) Uani 1 d S

loop_
_atom_type_symbol
_atom_type_description
_atom_type_scat_dispersion_real
_atom_type_scat_dispersion_imag
_atom_type_scat_source
C C 0.0033 0.0016 'International Tables Vol C Tables 4.2.6.8 and 6.1.1.4'
H H 0.0000 0.0000 'International Tables Vol C Tables 4.2.6.8 and 6.1.1.4'
O O 0.0106 0.0060 'International Tables Vol C Tables 4.2.6.8 and 6.1.1.4'
Si Si 0.0817 0.0704 'International Tables Vol C Tables 4.2.6.8 and 6.1.1.4'
Zr Zr -2.9673 0.5597 'International Tables Vol C Tables 4.2.6.8 and 6.1.1.4'

loop_
_geom_angle_atom_site_label_1
_geom_angle_atom_site_label_2
_geom_angle_atom_site_label_3
_geom_angle
_geom_angle_site_symmetry_1
_geom_angle_site_symmetry_3
C5 C1 C2 108.0(2) . .
C5 C1 C12 125.9(3) . .
C2 C1 C12 125.9(3) . .
C5 C1 Zr 74.02(15) . .
C2 C1 Zr 73.80(15) . .
C12 C1 Zr 121.0(2) . .
C3 C2 C1 107.7(2) . .
C3 C2 C15 125.9(3) . .
C1 C2 C15 126.2(3) . .
C3 C2 Zr 74.6(2) . .
C1 C2 Zr 73.8(2) . .
C15 C2 Zr 121.4(2) . .
C4 C3 C2 108.3(2) . .
C4 C3 C16 126.1(3) . .
C2 C3 C16 125.5(3) . .
C4 C3 Zr 73.0(2) . .
C2 C3 Zr 73.3(2) . .
C16 C3 Zr 122.6(2) . .
C3 C4 C5 107.9(3) . .
C3 C4 C13 124.0(3) . .
C5 C4 C13 127.7(3) . .
C3 C4 Zr 74.9(2) . .
C5 C4 Zr 74.1(2) . .
C13 C4 Zr 123.2(2) . .
C1 C5 C4 108.1(2) . .
C1 C5 C6 123.6(3) . .
C4 C5 C6 126.5(3) . .
C1 C5 Zr 73.85(14) . .
C4 C5 Zr 73.53(15) . .
C6 C5 Zr 130.6(2) . .
C14 C7 C8 116.8(2) . .
C14 C7 Si 124.7(2) . .
C8 C7 Si 118.4(2) . .
O2 C8 O1 124.4(2) . .
O2 C8 C7 118.9(2) . .
O1 C8 C7 116.6(2) . .
C14 C14 C7 173.1(2) 2 .
C8 O1 Zr 169.6(2) . .
C11 Si C10 111.5(2) . .
C11 Si C9 110.7(2) . .
C10 Si C9 108.9(2) . .
C11 Si C7 108.5(2) . .
C10 Si C7 107.47(15) . .
C9 Si C7 109.7(2) . .
O1 Zr O1 102.30(10) . 2
O1 Zr C4 93.06(9) . 2
O1 Zr C4 130.95(9) 2 2
O1 Zr C4 130.95(8) . .
O1 Zr C4 93.06(9) 2 .
C4 Zr C4 111.19(14) 2 .
O1 Zr C1 80.47(8) . .
O1 Zr C1 125.30(8) 2 .
C4 Zr C1 102.93(9) 2 .
C4 Zr C1 53.46(9) . .
O1 Zr C1 125.31(8) . 2
O1 Zr C1 80.48(8) 2 2
C4 Zr C1 53.46(9) 2 2
C4 Zr C1 102.93(9) . 2
C1 Zr C1 141.61(12) . 2
O1 Zr C2 93.63(8) . 2
O1 Zr C2 79.00(8) 2 2
C4 Zr C2 53.50(9) 2 2
C4 Zr C2 135.21(9) . 2
C1 Zr C2 155.65(9) . 2
C1 Zr C2 32.41(9) 2 2
O1 Zr C2 79.00(8) . .
O1 Zr C2 93.63(8) 2 .
C4 Zr C2 135.21(9) 2 .
C4 Zr C2 53.50(9) . .
C1 Zr C2 32.41(9) . .
C1 Zr C2 155.65(9) 2 .
C2 Zr C2 168.34(12) 2 .
O1 Zr C5 110.81(8) . .
O1 Zr C5 124.79(8) 2 .
C4 Zr C5 90.63(9) 2 .
C4 Zr C5 32.33(9) . .
C1 Zr C5 32.14(9) . .
C1 Zr C5 111.19(9) 2 .
C2 Zr C5 138.21(9) 2 .
C2 Zr C5 53.44(9) . .
O1 Zr C5 124.80(8) . 2
O1 Zr C5 110.81(8) 2 2
C4 Zr C5 32.33(9) 2 2
C4 Zr C5 90.62(9) . 2
C1 Zr C5 111.19(9) . 2
C1 Zr C5 32.13(9) 2 2
C2 Zr C5 53.44(9) 2 2
C2 Zr C5 138.21(9) . 2
C5 Zr C5 84.86(12) . 2
O1 Zr C3 75.29(8) . 2
O1 Zr C3 108.44(9) 2 2
C4 Zr C3 32.12(9) 2 2
C4 Zr C3 142.25(9) . 2
C1 Zr C3 124.49(10) . 2
C1 Zr C3 53.21(9) 2 2
C2 Zr C3 32.10(9) 2 2
C2 Zr C3 149.01(9) . 2
C5 Zr C3 121.76(9) . 2
C5 Zr C3 53.15(9) 2 2
O1 Zr C3 108.44(9) . .
O1 Zr C3 75.29(8) 2 .
C4 Zr C3 142.25(9) 2 .
C4 Zr C3 32.11(9) . .
C1 Zr C3 53.21(9) . .
C1 Zr C3 124.48(10) 2 .
C2 Zr C3 149.01(9) 2 .
C2 Zr C3 32.10(9) . .
C5 Zr C3 53.14(9) . .
C5 Zr C3 121.75(9) 2 .
C3 Zr C3 174.29(12) 2 .

loop_
_geom_bond_atom_site_label_1
_geom_bond_atom_site_label_2
_geom_bond_distance
_geom_bond_site_symmetry_2
C1 C5 1.411(4) .
C1 C2 1.422(4) .
C1 C12 1.506(4) .
C1 Zr 2.548(3) .
C2 C3 1.414(4) .
C2 C15 1.501(4) .
C2 Zr 2.548(3) .
C3 C4 1.413(4) .
C3 C16 1.508(4) .
C3 Zr 2.566(3) .
C4 C5 1.418(4) .
C4 C13 1.509(4) .
C4 Zr 2.542(3) .
C5 C6 1.513(4) .
C5 Zr 2.550(3) .
C7 C14 1.328(4) .
C7 C8 1.517(4) .
C7 Si 1.888(3) .
C8 O2 1.221(3) .
C8 O1 1.298(3) .
C9 Si 1.867(4) .
C10 Si 1.859(3) .
C11 Si 1.852(5) .
C14 C14 1.268(6) 2
O1 Zr 2.038(2) .
Zr O1 2.038(2) 2
Zr C4 2.542(3) 2
Zr C1 2.548(3) 2
Zr C2 2.548(3) 2
Zr C5 2.550(3) 2
Zr C3 2.566(3) 2
